data_1556610
loop_
_publ_author_name
'Langley, S.K.'
'Vignesh, K.R.'
'Holton, K.'
'Benjamin, S.'
'Hix, G.B.'
'Phonsri, W.'
'Moubaraki, B.'
'Murray, K.S.'
'Rajaraman, G.'

_publ_section_title
;
 Mononuclear Dysprosium(III) Complexes with Triphenylphosphine Oxide
 Ligands: Controlling the Coordination Environment and Magnetic Anisotropy
;
_journal_name_full Inorganics
_journal_page_first 61
_journal_paper_doi 10.3390/inorganics6020061
_journal_volume 6
_journal_year 2018
_chemical_formula_sum 'C72 H60 Cl3 Dy O4 P4'
_chemical_formula_weight 1381.93
_space_group_crystal_system monoclinic
_space_group_IT_number 15
_space_group_name_Hall '-C 2yc'
_space_group_name_H-M_alt 'C 1 2/c 1'
_atom_sites_solution_hydrogens geom
_cell_angle_alpha 90
_cell_angle_beta 96.885(3)
_cell_angle_gamma 90
_cell_formula_units_Z 20
_cell_length_a 35.8608(10)
_cell_length_b 43.6134(13)
_cell_length_c 26.6974(7)
_cell_measurement_reflns_used 9876
_cell_measurement_temperature 173(2)
_cell_measurement_theta_max 26.54
_cell_measurement_theta_min 2.11
_cell_volume 41454(2)
_computing_cell_refinement 'Bruker Apex2 V2.0'
_computing_data_collection 'Bruker Apex2 V2.0'
_computing_data_reduction 'Bruker Apex2 V2.0'
_computing_structure_refinement 'SHELXL-2016/6 (Sheldrick, 2016)'
_computing_structure_solution 'SHELXS-97 (Sheldrick, 1990)'
_diffrn_ambient_temperature 173(2)
_diffrn_measured_fraction_theta_full 0.999
_diffrn_measured_fraction_theta_max 0.998
_diffrn_measurement_device_type Xcalibur
_diffrn_measurement_method 'scans in phi and omega'
_diffrn_radiation_monochromator graphite
_diffrn_radiation_source 'fine-focus sealed tube'
_diffrn_radiation_type MoK\a
_diffrn_radiation_wavelength 0.71073
_diffrn_reflns_av_R_equivalents 0.0513
_diffrn_reflns_av_unetI/netI 0.0791
_diffrn_reflns_Laue_measured_fraction_full 0.999
_diffrn_reflns_Laue_measured_fraction_max 0.998
_diffrn_reflns_limit_h_max 44
_diffrn_reflns_limit_h_min -44
_diffrn_reflns_limit_k_max 50
_diffrn_reflns_limit_k_min -53
_diffrn_reflns_limit_l_max 22
_diffrn_reflns_limit_l_min -32
_diffrn_reflns_number 100982
_diffrn_reflns_point_group_measured_fraction_full 0.999
_diffrn_reflns_point_group_measured_fraction_max 0.998
_diffrn_reflns_theta_full 25.242
_diffrn_reflns_theta_max 26.000
_diffrn_reflns_theta_min 2.017
_exptl_absorpt_coefficient_mu 1.113
_exptl_absorpt_correction_T_max 0.799
_exptl_absorpt_correction_T_min 0.674
_exptl_absorpt_correction_type analytical
_exptl_absorpt_process_details
;
CrysAlisPro, Agilent Technologies,
Version 1.171.37.35 (release 13-08-2014 CrysAlis171 .NET)
(compiled Aug 13 2014,18:06:01)
Analytical numeric absorption correction using a multifaceted crystal
model based on expressions derived by R.C. Clark & J.S. Reid.
(Clark, R. C. & Reid, J. S. (1995). Acta Cryst. A51, 887-897)
Empirical absorption correction using spherical harmonics,
implemented in SCALE3 ABSPACK scaling algorithm.
;
_exptl_crystal_colour colourless
_exptl_crystal_density_diffrn 1.107
_exptl_crystal_description block
_exptl_crystal_F_000 14020
_exptl_crystal_size_max 0.5
_exptl_crystal_size_mid 0.3
_exptl_crystal_size_min 0.2
_refine_diff_density_max 5.513
_refine_diff_density_min -6.606
_refine_diff_density_rms 0.137
_refine_ls_extinction_coef .
_refine_ls_extinction_method none
_refine_ls_goodness_of_fit_ref 1.022
_refine_ls_hydrogen_treatment constr
_refine_ls_matrix_type full
_refine_ls_number_parameters 1915
_refine_ls_number_reflns 40661
_refine_ls_number_restraints 0
_refine_ls_restrained_S_all 1.022
_refine_ls_R_factor_all 0.1075
_refine_ls_R_factor_gt 0.0640
_refine_ls_shift/su_max 0.002
_refine_ls_shift/su_mean 0.000
_refine_ls_structure_factor_coef Fsqd
_refine_ls_weighting_details 'w=1/[\s^2^(Fo^2^)+(0.0579P)^2^+538.9185P] where P=(Fo^2^+2Fc^2^)/3'
_refine_ls_weighting_scheme calc
_refine_ls_wR_factor_gt 0.1450
_refine_ls_wR_factor_ref 0.1776
_reflns_Friedel_coverage 0.000
_reflns_Friedel_fraction_full .
_reflns_Friedel_fraction_max .
_reflns_number_gt 27425
_reflns_number_total 40661
_reflns_threshold_expression 'I > 2\s(I)'
_cod_data_source_file 4_sq.cif
_cod_data_source_block 4
_cod_original_sg_symbol_H-M 'C 2/c'
_cod_database_code 1556610
_shelx_space_group_comment
;
The symmetry employed for this shelxl refinement is uniquely defined
by the following loop, which should always be used as a source of
symmetry information in preference to the above space-group names.
They are only intended as comments.
;

loop_
_space_group_symop_operation_xyz
'x, y, z'
'-x, y, -z+1/2'
'x+1/2, y+1/2, z'
'-x+1/2, y+1/2, -z+1/2'
'-x, -y, -z'
'x, -y, z-1/2'
'-x+1/2, -y+1/2, -z'
'x+1/2, -y+1/2, z-1/2'

loop_
_atom_site_label
_atom_site_type_symbol
_atom_site_fract_x
_atom_site_fract_y
_atom_site_fract_z
_atom_site_U_iso_or_equiv
_atom_site_adp_type
_atom_site_occupancy
_atom_site_site_symmetry_order
_atom_site_calc_flag
_atom_site_refinement_flags_posn
_atom_site_refinement_flags_adp
_atom_site_refinement_flags_occupancy
_atom_site_disorder_assembly
_atom_site_disorder_group
Dy1 Dy 0.500000 0.72026(2) 0.750000 0.02589(10) Uani 1 2 d S T P . .
Dy2 Dy 0.38345(2) 0.46611(2) 0.87918(2) 0.02132(7) Uani 1 1 d . . . . .
Dy3 Dy 0.14009(2) 0.45181(2) 0.61276(2) 0.05098(12) Uani 1 1 d . . . . .
P4 P 0.38058(4) 0.51489(4) 0.76433(5) 0.0226(3) Uani 1 1 d . . . . .
P5 P 0.39213(4) 0.41687(4) 0.99474(6) 0.0256(3) Uani 1 1 d . . . . .
P6 P 0.36382(4) 0.53484(4) 0.95496(5) 0.0239(3) Uani 1 1 d . . . . .
Cl7 Cl 0.31020(4) 0.46045(4) 0.86818(6) 0.0329(4) Uani 1 1 d . . . . .
Cl8 Cl 0.500000 0.77989(5) 0.750000 0.0373(5) Uani 1 2 d S T P . .
Cl9 Cl 0.21245(5) 0.46017(5) 0.63477(7) 0.0470(5) Uani 1 1 d . . . . .
P10 P 0.60199(5) 0.72929(4) 0.73861(7) 0.0339(4) Uani 1 1 d . . . . .
Cl11 Cl 0.500000 0.66019(5) 0.750000 0.0441(6) Uani 1 2 d S T P . .
P12 P 0.12989(5) 0.41707(5) 0.73729(7) 0.0463(5) Uani 1 1 d . . . . .
P13 P 0.38595(5) 0.39638(4) 0.79797(6) 0.0300(4) Uani 1 1 d . . . . .
Cl14 Cl 0.45685(4) 0.47096(4) 0.89168(6) 0.0326(3) Uani 1 1 d . . . . .
P15 P 0.12504(5) 0.48707(5) 0.48589(7) 0.0456(5) Uani 1 1 d . . . . .
P16 P 0.13113(5) 0.52933(6) 0.66823(7) 0.0508(6) Uani 1 1 d . . . . .
P17 P 0.47766(5) 0.71238(4) 0.61190(6) 0.0307(4) Uani 1 1 d . . . . .
P18 P 0.16681(7) 0.37664(7) 0.56187(8) 0.0655(7) Uani 1 1 d . . . . .
Cl19 Cl 0.06683(6) 0.44336(8) 0.59230(9) 0.0854(9) Uani 1 1 d . . . . .
O4 O 0.37940(11) 0.49659(10) 0.81164(14) 0.0269(9) Uani 1 1 d . . . . .
O5 O 0.37739(11) 0.50748(9) 0.92815(14) 0.0256(9) Uani 1 1 d . . . . .
O6 O 0.38657(12) 0.42449(9) 0.83037(16) 0.0315(10) Uani 1 1 d . . . . .
O7 O 0.38575(11) 0.43815(10) 0.95036(15) 0.0284(9) Uani 1 1 d . . . . .
O8 O 0.13014(14) 0.49654(13) 0.64964(19) 0.0513(14) Uani 1 1 d . . . . .
O9 O 0.49088(13) 0.72090(10) 0.66586(16) 0.0354(10) Uani 1 1 d . . . . .
O11 O 0.56219(12) 0.72150(10) 0.74599(18) 0.0358(11) Uani 1 1 d . . . . .
O13 O 0.13800(14) 0.42945(15) 0.68691(19) 0.0648(18) Uani 1 1 d . . . . .
O15 O 0.15164(15) 0.40531(15) 0.5801(2) 0.0609(17) Uani 1 1 d . . . . .
O17 O 0.13821(14) 0.47411(15) 0.53743(18) 0.0572(16) Uani 1 1 d . . . . .
C3 C 0.34899(17) 0.41015(15) 1.0208(2) 0.0298(14) Uani 1 1 d . . . . .
C4 C 0.40321(16) 0.55398(14) 0.9901(2) 0.0233(12) Uani 1 1 d . . . . .
C5 C 0.40681(16) 0.54935(14) 0.7778(2) 0.0263(13) Uani 1 1 d . . . . .
C6 C 0.40332(17) 0.49441(14) 0.7183(2) 0.0262(13) Uani 1 1 d . . . . .
C7 C 0.40901(18) 0.38061(15) 0.9754(2) 0.0303(14) Uani 1 1 d . . . . .
C8 C 0.33372(16) 0.52399(15) 0.7375(2) 0.0266(13) Uani 1 1 d . . . . .
C9 C 0.33202(16) 0.52396(14) 0.9986(2) 0.0255(13) Uani 1 1 d . . . . .
C10 C 0.33977(17) 0.56114(15) 0.9101(2) 0.0289(14) Uani 1 1 d . . . . .
C11 C 0.3480(2) 0.40184(16) 1.0706(3) 0.0377(16) Uani 1 1 d . . . . .
H11 H 0.370648 0.401310 1.093114 0.045 Uiso 1 1 calc R U . . .
C13 C 0.43921(17) 0.54438(15) 0.9826(2) 0.0300(14) Uani 1 1 d . . . . .
H13 H 0.442592 0.528823 0.958633 0.036 Uiso 1 1 calc R U . . .
C14 C 0.63143(18) 0.69638(16) 0.7513(2) 0.0355(15) Uani 1 1 d . . . . .
C16 C 0.1732(2) 0.41021(17) 0.7762(3) 0.0408(17) Uani 1 1 d . . . . .
C17 C 0.47866(18) 0.74567(16) 0.5724(3) 0.0350(15) Uani 1 1 d . . . . .
C18 C 0.30519(16) 0.50484(16) 0.7480(2) 0.0312(14) Uani 1 1 d . . . . .
H18 H 0.310623 0.487944 0.770135 0.037 Uiso 1 1 calc R U . . .
C19 C 0.50671(18) 0.68350(15) 0.5896(2) 0.0313(14) Uani 1 1 d . . . . .
C20 C 0.39808(17) 0.57709(14) 1.0241(2) 0.0265(13) Uani 1 1 d . . . . .
H20 H 0.373454 0.583501 1.028998 0.032 Uiso 1 1 calc R U . . .
C22 C 0.43222(19) 0.38042(16) 0.8019(2) 0.0328(15) Uani 1 1 d . . . . .
C23 C 0.43022(19) 0.69898(16) 0.6058(3) 0.0367(16) Uani 1 1 d . . . . .
C24 C 0.42420(18) 0.56516(15) 0.7414(2) 0.0327(15) Uani 1 1 d . . . . .
H24 H 0.422476 0.557505 0.707871 0.039 Uiso 1 1 calc R U . . .
C25 C 0.36784(19) 0.40366(15) 0.7334(2) 0.0337(15) Uani 1 1 d . . . . .
C26 C 0.43762(18) 0.46280(16) 1.0388(3) 0.0346(15) Uani 1 1 d . . . . .
H26 H 0.426193 0.475411 1.012225 0.042 Uiso 1 1 calc R U . . .
C27 C 0.4383(2) 0.34907(17) 0.7956(2) 0.0429(17) Uani 1 1 d . . . . .
H27 H 0.417577 0.335679 0.787102 0.052 Uiso 1 1 calc R U . . .
C28 C 0.26875(19) 0.50997(19) 0.7267(3) 0.0422(18) Uani 1 1 d . . . . .
H28 H 0.249344 0.496195 0.733067 0.051 Uiso 1 1 calc R U . . .
C29 C 0.42948(19) 0.59099(15) 1.0513(2) 0.0328(15) Uani 1 1 d . . . . .
H29 H 0.426373 0.607232 1.074147 0.039 Uiso 1 1 calc R U . . .
C30 C 0.42688(17) 0.43254(16) 1.0420(2) 0.0311(14) Uani 1 1 d . . . . .
C1 C 0.47004(17) 0.55785(16) 1.0105(2) 0.0319(14) Uani 1 1 d . . . . .
H1 H 0.494679 0.551212 1.006192 0.038 Uiso 1 1 calc R U . . .
C2 C 0.46282(18) 0.39986(16) 0.8140(2) 0.0334(15) Uani 1 1 d . . . . .
H2 H 0.458987 0.421185 0.818538 0.040 Uiso 1 1 calc R U . . .
C15 C 0.28328(19) 0.53589(17) 1.0502(2) 0.0355(15) Uani 1 1 d . . . . .
H15 H 0.265509 0.549960 1.060618 0.043 Uiso 1 1 calc R U . . .
C37 C 0.41034(18) 0.56044(16) 0.8269(2) 0.0325(15) Uani 1 1 d . . . . .
H37 H 0.399195 0.549632 0.852242 0.039 Uiso 1 1 calc R U . . .
C39 C 0.31129(19) 0.48644(17) 1.0552(3) 0.0393(17) Uani 1 1 d . . . . .
H39 H 0.313204 0.466444 1.069398 0.047 Uiso 1 1 calc R U . . .
C40 C 0.43794(19) 0.38152(17) 0.9450(2) 0.0368(16) Uani 1 1 d . . . . .
H40 H 0.448479 0.400670 0.937222 0.044 Uiso 1 1 calc R U . . .
C44 C 0.3814(2) 0.38780(18) 0.6938(2) 0.0417(17) Uani 1 1 d . . . . .
H44 H 0.403279 0.375464 0.699665 0.050 Uiso 1 1 calc R U . . .
C48 C 0.17925(18) 0.54225(19) 0.5995(2) 0.0403(17) Uani 1 1 d . . . . .
H48 H 0.188311 0.522032 0.606300 0.048 Uiso 1 1 calc R U . . .
C12 C 0.3935(2) 0.35283(16) 0.9862(2) 0.0365(16) Uani 1 1 d . . . . .
H12 H 0.373879 0.351984 1.007152 0.044 Uiso 1 1 calc R U . . .
C49 C 0.61941(19) 0.75988(16) 0.7792(3) 0.0378(16) Uani 1 1 d . . . . .
C50 C 0.1591(2) 0.5323(2) 0.7287(3) 0.048(2) Uani 1 1 d . . . . .
C55 C 0.30621(18) 0.54459(15) 1.0145(2) 0.0315(14) Uani 1 1 d . . . . .
H55 H 0.304327 0.564702 1.000718 0.038 Uiso 1 1 calc R U . . .
C56 C 0.28621(19) 0.50697(17) 1.0706(2) 0.0369(16) Uani 1 1 d . . . . .
H56 H 0.270733 0.501195 1.095513 0.044 Uiso 1 1 calc R U . . .
C57 C 0.33396(18) 0.49483(16) 1.0188(2) 0.0343(15) Uani 1 1 d . . . . .
H57 H 0.350995 0.480350 1.007796 0.041 Uiso 1 1 calc R U . . .
C21 C 0.43993(19) 0.48512(19) 0.7323(3) 0.0461(19) Uani 1 1 d . . . . .
H21 H 0.451892 0.489368 0.765271 0.055 Uiso 1 1 calc R U . . .
C58 C 0.46507(18) 0.58075(16) 1.0445(2) 0.0330(15) Uani 1 1 d . . . . .
H58 H 0.486393 0.589695 1.063523 0.040 Uiso 1 1 calc R U . . .
C59 C 0.4301(2) 0.58719(17) 0.8390(3) 0.0417(17) Uani 1 1 d . . . . .
H59 H 0.432243 0.594764 0.872598 0.050 Uiso 1 1 calc R U . . .
C60 C 0.34582(19) 0.59289(17) 0.9128(2) 0.0368(16) Uani 1 1 d . . . . .
H60 H 0.362435 0.601425 0.939534 0.044 Uiso 1 1 calc R U . . .
C61 C 0.4421(2) 0.46433(19) 0.6500(3) 0.049(2) Uani 1 1 d . . . . .
H61 H 0.455654 0.454570 0.626065 0.059 Uiso 1 1 calc R U . . .
C62 C 0.4785(2) 0.77419(16) 0.5954(3) 0.0453(18) Uani 1 1 d . . . . .
H62 H 0.479501 0.775889 0.630995 0.054 Uiso 1 1 calc R U . . .
C63 C 0.31498(19) 0.54834(18) 0.8713(2) 0.0385(16) Uani 1 1 d . . . . .
H63 H 0.310216 0.526907 0.870275 0.046 Uiso 1 1 calc R U . . .
C64 C 0.6019(2) 0.76622(18) 0.8216(3) 0.0473(19) Uani 1 1 d . . . . .
H64 H 0.580773 0.754484 0.828350 0.057 Uiso 1 1 calc R U . . .
C31 C 0.44389(19) 0.59187(17) 0.7539(3) 0.0416(17) Uani 1 1 d . . . . .
H31 H 0.455495 0.602570 0.728903 0.050 Uiso 1 1 calc R U . . .
C32 C 0.2606(2) 0.5351(2) 0.6961(3) 0.0456(19) Uani 1 1 d . . . . .
H32 H 0.235399 0.538882 0.682021 0.055 Uiso 1 1 calc R U . . .
C33 C 0.3363(2) 0.42206(18) 0.7241(3) 0.0463(18) Uani 1 1 d . . . . .
H33 H 0.327479 0.432980 0.751073 0.056 Uiso 1 1 calc R U . . .
C34 C 0.44674(19) 0.60306(17) 0.8026(3) 0.0402(17) Uani 1 1 d . . . . .
H34 H 0.460054 0.621539 0.811084 0.048 Uiso 1 1 calc R U . . .
C35 C 0.31595(19) 0.41160(17) 0.9876(3) 0.0401(17) Uani 1 1 d . . . . .
H35 H 0.316359 0.417970 0.953625 0.048 Uiso 1 1 calc R U . . .
C36 C 0.3544(2) 0.36826(15) 0.8183(2) 0.0360(15) Uani 1 1 d . . . . .
C38 C 0.3620(2) 0.39046(19) 0.6451(3) 0.049(2) Uani 1 1 d . . . . .
H38 H 0.370518 0.379689 0.617771 0.059 Uiso 1 1 calc R U . . .
C41 C 0.3858(2) 0.48866(16) 0.6703(2) 0.0397(17) Uani 1 1 d . . . . .
H41 H 0.360754 0.495276 0.660617 0.048 Uiso 1 1 calc R U . . .
C42 C 0.4992(2) 0.38778(19) 0.8196(3) 0.0431(18) Uani 1 1 d . . . . .
H42 H 0.520107 0.401037 0.827240 0.052 Uiso 1 1 calc R U . . .
C43 C 0.11005(19) 0.4568(2) 0.4423(3) 0.050(2) Uani 1 1 d . . . . .
C45 C 0.4513(2) 0.35501(18) 0.9262(2) 0.0417(18) Uani 1 1 d . . . . .
H45 H 0.471399 0.355809 0.906071 0.050 Uiso 1 1 calc R U . . .
C46 C 0.1767(2) 0.38878(17) 0.8148(3) 0.0438(18) Uani 1 1 d . . . . .
H46 H 0.155367 0.377508 0.822272 0.053 Uiso 1 1 calc R U . . .
C47 C 0.19805(19) 0.49394(19) 0.4700(3) 0.0436(18) Uani 1 1 d . . . . .
H47 H 0.201678 0.475110 0.487752 0.052 Uiso 1 1 calc R U . . .
C51 C 0.2883(2) 0.5543(2) 0.6861(3) 0.0483(19) Uani 1 1 d . . . . .
H51 H 0.282326 0.571472 0.664707 0.058 Uiso 1 1 calc R U . . .
C52 C 0.4592(2) 0.4695(2) 0.6979(3) 0.057(2) Uani 1 1 d . . . . .
H52 H 0.484115 0.462525 0.707581 0.069 Uiso 1 1 calc R U . . .
C53 C 0.16274(19) 0.50725(18) 0.4622(2) 0.0404(17) Uani 1 1 d . . . . .
C54 C 0.44429(19) 0.41385(19) 1.0807(3) 0.0417(17) Uani 1 1 d . . . . .
H54 H 0.437750 0.392815 1.082788 0.050 Uiso 1 1 calc R U . . .
Cl1 Cl 0.35509(9) 0.65045(7) 1.01628(12) 0.0326(7) Uani 0.5 1 d . . P . .
Cl3 Cl 0.19640(17) 0.34887(13) 0.9630(2) 0.0821(15) Uani 0.5 1 d . . P . .
C65 C 0.2232(2) 0.5355(2) 0.4258(2) 0.0449(19) Uani 1 1 d . . . . .
H65 H 0.243751 0.544786 0.412227 0.054 Uiso 1 1 calc R U . . .
C66 C 0.2280(2) 0.5084(2) 0.4515(3) 0.0466(19) Uani 1 1 d . . . . .
H66 H 0.252243 0.499248 0.456690 0.056 Uiso 1 1 calc R U . . .
C67 C 0.15090(19) 0.5543(2) 0.6252(3) 0.0446(19) Uani 1 1 d . . . . .
C68 C 0.4820(2) 0.4569(2) 1.1127(3) 0.050(2) Uani 1 1 d . . . . .
H68 H 0.500837 0.465328 1.136734 0.060 Uiso 1 1 calc R U . . .
C69 C 0.4928(2) 0.66009(18) 0.5585(3) 0.0438(18) Uani 1 1 d . . . . .
H69 H 0.466559 0.658436 0.548605 0.053 Uiso 1 1 calc R U . . .
C70 C 0.3454(2) 0.36977(17) 0.8671(3) 0.0410(17) Uani 1 1 d . . . . .
H70 H 0.355826 0.385385 0.889347 0.049 Uiso 1 1 calc R U . . .
C71 C 0.6396(2) 0.64227(19) 0.7423(3) 0.050(2) Uani 1 1 d . . . . .
H71 H 0.630272 0.622983 0.729934 0.061 Uiso 1 1 calc R U . . .
C72 C 0.5554(2) 0.64168(17) 0.5538(2) 0.0415(17) Uani 1 1 d . . . . .
H72 H 0.571956 0.627708 0.540478 0.050 Uiso 1 1 calc R U . . .
C73 C 0.6177(2) 0.66809(17) 0.7343(3) 0.0429(17) Uani 1 1 d . . . . .
H73 H 0.593058 0.666507 0.717096 0.051 Uiso 1 1 calc R U . . .
C74 C 0.4219(2) 0.67358(17) 0.6348(3) 0.0443(18) Uani 1 1 d . . . . .
H74 H 0.441295 0.663036 0.655204 0.053 Uiso 1 1 calc R U . . .
C75 C 0.19398(19) 0.5603(2) 0.5637(3) 0.0456(19) Uani 1 1 d . . . . .
H75 H 0.213427 0.552390 0.546138 0.055 Uiso 1 1 calc R U . . .
C76 C 0.32527(19) 0.54939(17) 0.7064(3) 0.0408(17) Uani 1 1 d . . . . .
H76 H 0.344522 0.563102 0.699250 0.049 Uiso 1 1 calc R U . . .
C77 C 0.3210(2) 0.3482(2) 0.8834(3) 0.057(2) Uani 1 1 d . . . . .
H77 H 0.314296 0.349478 0.916688 0.069 Uiso 1 1 calc R U . . .
C78 C 0.2972(2) 0.56791(19) 0.8340(3) 0.0439(18) Uani 1 1 d . . . . .
H78 H 0.280850 0.559624 0.806769 0.053 Uiso 1 1 calc R U . . .
C79 C 0.1806(2) 0.5897(2) 0.5532(3) 0.056(2) Uani 1 1 d . . . . .
H79 H 0.190456 0.601623 0.528075 0.067 Uiso 1 1 calc R U . . .
C80 C 0.4716(2) 0.4270(2) 1.1163(3) 0.052(2) Uani 1 1 d . . . . .
H80 H 0.483006 0.414795 1.143469 0.062 Uiso 1 1 calc R U . . .
C81 C 0.4650(2) 0.47466(19) 1.0741(3) 0.0461(19) Uani 1 1 d . . . . .
H81 H 0.472205 0.495514 1.071725 0.055 Uiso 1 1 calc R U . . .
C82 C 0.6500(2) 0.7775(2) 0.7696(3) 0.059(2) Uani 1 1 d . . . . .
H82 H 0.662181 0.773507 0.740611 0.071 Uiso 1 1 calc R U . . .
C83 C 0.6753(2) 0.6444(2) 0.7684(3) 0.050(2) Uani 1 1 d . . . . .
H83 H 0.690054 0.626457 0.774662 0.060 Uiso 1 1 calc R U . . .
C84 C 0.5173(2) 0.63876(18) 0.5414(3) 0.050(2) Uani 1 1 d . . . . .
H84 H 0.507540 0.622070 0.521022 0.061 Uiso 1 1 calc R U . . .
C85 C 0.6894(2) 0.6722(2) 0.7852(3) 0.049(2) Uani 1 1 d . . . . .
H85 H 0.714051 0.673596 0.802520 0.059 Uiso 1 1 calc R U . . .
C86 C 0.6057(2) 0.74057(18) 0.6748(3) 0.0414(17) Uani 1 1 d . . . . .
C87 C 0.2115(2) 0.38381(18) 0.8427(3) 0.051(2) Uani 1 1 d . . . . .
H87 H 0.213796 0.369185 0.869288 0.061 Uiso 1 1 calc R U . . .
C88 C 0.4015(2) 0.71426(19) 0.5763(3) 0.0486(19) Uani 1 1 d . . . . .
H88 H 0.406891 0.731468 0.556569 0.058 Uiso 1 1 calc R U . . .
C89 C 0.1887(2) 0.5492(2) 0.4199(3) 0.060(2) Uani 1 1 d . . . . .
H89 H 0.185481 0.568369 0.403084 0.071 Uiso 1 1 calc R U . . .
C90 C 0.08605(19) 0.5126(2) 0.4867(3) 0.048(2) Uani 1 1 d . . . . .
C91 C 0.3035(2) 0.5990(2) 0.8368(3) 0.048(2) Uani 1 1 d . . . . .
H91 H 0.291259 0.611999 0.811316 0.058 Uiso 1 1 calc R U . . .
C92 C 0.4067(2) 0.32605(17) 0.9662(3) 0.0447(18) Uani 1 1 d . . . . .
H92 H 0.395801 0.306843 0.972940 0.054 Uiso 1 1 calc R U . . .
C93 C 0.1015(2) 0.44298(18) 0.7679(3) 0.051(2) Uani 1 1 d . . . . .
C94 C 0.3272(2) 0.61180(19) 0.8758(3) 0.0451(18) Uani 1 1 d . . . . .
H94 H 0.330794 0.633368 0.877406 0.054 Uiso 1 1 calc R U . . .
C95 C 0.3308(2) 0.4085(2) 0.6372(3) 0.054(2) Uani 1 1 d . . . . .
H95 H 0.317755 0.409950 0.604116 0.065 Uiso 1 1 calc R U . . .
C96 C 0.2018(2) 0.5350(2) 0.8230(3) 0.059(2) Uani 1 1 d . . . . .
H96 H 0.216401 0.535756 0.855099 0.071 Uiso 1 1 calc R U . . .
C97 C 0.66767(19) 0.69830(19) 0.7769(3) 0.0435(18) Uani 1 1 d . . . . .
H97 H 0.677413 0.717593 0.788660 0.052 Uiso 1 1 calc R U . . .
C98 C 0.1666(2) 0.5061(2) 0.7568(3) 0.051(2) Uani 1 1 d . . . . .
H98 H 0.157008 0.486899 0.744273 0.062 Uiso 1 1 calc R U . . .
C99 C 0.1882(2) 0.5077(2) 0.8037(3) 0.054(2) Uani 1 1 d . . . . .
H99 H 0.193638 0.489490 0.822633 0.065 Uiso 1 1 calc R U . . .
C100 C 0.4743(2) 0.33768(19) 0.8018(3) 0.050(2) Uani 1 1 d . . . . .
H100 H 0.478377 0.316350 0.797563 0.060 Uiso 1 1 calc R U . . .
C101 C 0.4776(2) 0.74307(19) 0.5205(3) 0.0460(18) Uani 1 1 d . . . . .
H101 H 0.477865 0.723405 0.505260 0.055 Uiso 1 1 calc R U . . .
C102 C 0.2047(2) 0.4260(2) 0.7651(3) 0.054(2) Uani 1 1 d . . . . .
H102 H 0.202853 0.440079 0.737748 0.065 Uiso 1 1 calc R U . . .
C103 C 0.1055(2) 0.3810(2) 0.7297(3) 0.053(2) Uani 1 1 d . . . . .
C104 C 0.0844(2) 0.5425(3) 0.6733(3) 0.064(3) Uani 1 1 d . . . . .
C105 C 0.3176(2) 0.4247(2) 0.6757(3) 0.058(2) Uani 1 1 d . . . . .
H105 H 0.296075 0.437512 0.669245 0.069 Uiso 1 1 calc R U . . .
C106 C 0.2391(2) 0.4213(2) 0.7941(3) 0.059(2) Uani 1 1 d . . . . .
H106 H 0.260413 0.432981 0.787676 0.071 Uiso 1 1 calc R U . . .
C107 C 0.2424(2) 0.3999(2) 0.8322(3) 0.055(2) Uani 1 1 d . . . . .
H107 H 0.266087 0.396180 0.851103 0.066 Uiso 1 1 calc R U . . .
C108 C 0.4054(2) 0.47305(19) 0.6362(3) 0.051(2) Uani 1 1 d . . . . .
H108 H 0.393491 0.468420 0.603335 0.061 Uiso 1 1 calc R U . . .
C109 C 0.1532(2) 0.6016(2) 0.5793(3) 0.059(2) Uani 1 1 d . . . . .
H109 H 0.144526 0.622021 0.572889 0.071 Uiso 1 1 calc R U . . .
C110 C 0.5049(2) 0.3570(2) 0.8140(3) 0.050(2) Uani 1 1 d . . . . .
H110 H 0.529600 0.348813 0.818508 0.060 Uiso 1 1 calc R U . . .
C111 C 0.1584(2) 0.5353(2) 0.4383(3) 0.057(2) Uani 1 1 d . . . . .
H111 H 0.134540 0.545152 0.434512 0.068 Uiso 1 1 calc R U . . .
C112 C 0.3143(2) 0.39431(18) 1.0878(3) 0.046(2) Uani 1 1 d . . . . .
H112 H 0.313729 0.388787 1.122108 0.056 Uiso 1 1 calc R U . . .
C113 C 0.1170(2) 0.4578(2) 0.3926(3) 0.058(2) Uani 1 1 d . . . . .
H113 H 0.130267 0.474568 0.380545 0.070 Uiso 1 1 calc R U . . .
C114 C 0.4359(2) 0.32753(19) 0.9363(3) 0.050(2) Uani 1 1 d . . . . .
H114 H 0.445075 0.309238 0.922930 0.060 Uiso 1 1 calc R U . . .
C115 C 0.3847(2) 0.6641(2) 0.6332(3) 0.054(2) Uani 1 1 d . . . . .
H115 H 0.378731 0.646973 0.652783 0.065 Uiso 1 1 calc R U . . .
C116 C 0.2822(2) 0.4035(2) 1.0054(3) 0.056(2) Uani 1 1 d . . . . .
H116 H 0.259415 0.403892 0.983161 0.067 Uiso 1 1 calc R U . . .
C117 C 0.5771(2) 0.7578(2) 0.6489(3) 0.061(2) Uani 1 1 d . . . . .
H117 H 0.555960 0.763546 0.665168 0.073 Uiso 1 1 calc R U . . .
C118 C 0.1381(2) 0.5838(2) 0.6151(3) 0.057(2) Uani 1 1 d . . . . .
H118 H 0.118878 0.591941 0.632701 0.069 Uiso 1 1 calc R U . . .
C119 C 0.2818(2) 0.3948(2) 1.0551(3) 0.056(2) Uani 1 1 d . . . . .
H119 H 0.258757 0.389210 1.066721 0.067 Uiso 1 1 calc R U . . .
C120 C 0.6358(2) 0.7322(2) 0.6503(3) 0.056(2) Uani 1 1 d . . . . .
H120 H 0.655401 0.719967 0.667038 0.067 Uiso 1 1 calc R U . . .
C121 C 0.6151(2) 0.78960(18) 0.8543(3) 0.050(2) Uani 1 1 d . . . . .
H121 H 0.603271 0.793635 0.883583 0.060 Uiso 1 1 calc R U . . .
C122 C 0.3568(2) 0.6791(2) 0.6040(3) 0.060(3) Uani 1 1 d . . . . .
H122 H 0.331585 0.672171 0.603049 0.072 Uiso 1 1 calc R U . . .
C123 C 0.6454(2) 0.80688(18) 0.8442(3) 0.052(2) Uani 1 1 d . . . . .
H123 H 0.654175 0.823011 0.866408 0.063 Uiso 1 1 calc R U . . .
C124 C 0.1727(3) 0.5606(2) 0.7483(3) 0.065(3) Uani 1 1 d . . . . .
H124 H 0.167203 0.578876 0.729649 0.078 Uiso 1 1 calc R U . . .
C125 C 0.1992(3) 0.3840(2) 0.5174(3) 0.061(2) Uani 1 1 d . . . . .
C126 C 0.5693(2) 0.6645(2) 0.5850(4) 0.069(3) Uani 1 1 d . . . . .
H126 H 0.595619 0.666271 0.594151 0.083 Uiso 1 1 calc R U . . .
C127 C 0.1896(3) 0.3551(2) 0.6140(3) 0.070(3) Uani 1 1 d . . . . .
C128 C 0.0809(2) 0.3720(2) 0.7625(3) 0.061(2) Uani 1 1 d . . . . .
H128 H 0.075736 0.385152 0.789190 0.074 Uiso 1 1 calc R U . . .
C129 C 0.0766(2) 0.4600(3) 0.7364(4) 0.072(3) Uani 1 1 d . . . . .
H129 H 0.075212 0.457769 0.700871 0.086 Uiso 1 1 calc R U . . .
C130 C 0.0902(3) 0.5393(2) 0.5128(4) 0.072(3) Uani 1 1 d . . . . .
H130 H 0.114105 0.544686 0.529695 0.087 Uiso 1 1 calc R U . . .
C131 C 0.3646(2) 0.7041(2) 0.5760(4) 0.061(2) Uani 1 1 d . . . . .
H131 H 0.344809 0.714536 0.556211 0.073 Uiso 1 1 calc R U . . .
C132 C 0.1040(3) 0.4456(2) 0.8184(4) 0.086(4) Uani 1 1 d . . . . .
H132 H 0.121828 0.433832 0.839366 0.104 Uiso 1 1 calc R U . . .
C133 C 0.5451(2) 0.6852(2) 0.6035(4) 0.072(3) Uani 1 1 d . . . . .
H133 H 0.555069 0.700777 0.626037 0.086 Uiso 1 1 calc R U . . .
C134 C 0.4769(3) 0.80024(19) 0.5652(4) 0.066(3) Uani 1 1 d . . . . .
H134 H 0.476833 0.820023 0.580093 0.079 Uiso 1 1 calc R U . . .
C135 C 0.0634(3) 0.3432(2) 0.7565(4) 0.070(3) Uani 1 1 d . . . . .
H135 H 0.046279 0.336654 0.778854 0.084 Uiso 1 1 calc R U . . .
C136 C 0.4760(2) 0.7689(2) 0.4915(3) 0.063(2) Uani 1 1 d . . . . .
H136 H 0.475408 0.767238 0.455881 0.076 Uiso 1 1 calc R U . . .
C137 C 0.0256(2) 0.5519(3) 0.4896(3) 0.070(3) Uani 1 1 d . . . . .
H137 H 0.004838 0.565310 0.490906 0.084 Uiso 1 1 calc R U . . .
C138 C 0.5790(3) 0.7667(3) 0.5999(4) 0.076(3) Uani 1 1 d . . . . .
H138 H 0.559026 0.778294 0.582410 0.091 Uiso 1 1 calc R U . . .
C139 C 0.2105(3) 0.3712(3) 0.6531(4) 0.083(3) Uani 1 1 d . . . . .
H139 H 0.213210 0.392823 0.651227 0.100 Uiso 1 1 calc R U . . .
C140 C 0.4753(3) 0.7972(2) 0.5139(4) 0.070(3) Uani 1 1 d . . . . .
H140 H 0.473797 0.815107 0.493378 0.084 Uiso 1 1 calc R U . . .
C141 C 0.0716(3) 0.3245(3) 0.7176(4) 0.082(3) Uani 1 1 d . . . . .
H141 H 0.059626 0.305120 0.712414 0.099 Uiso 1 1 calc R U . . .
C142 C 0.6629(3) 0.8011(2) 0.8023(4) 0.063(2) Uani 1 1 d . . . . .
H142 H 0.683848 0.813141 0.795683 0.076 Uiso 1 1 calc R U . . .
C143 C 0.0553(2) 0.5293(3) 0.6411(4) 0.079(3) Uani 1 1 d . . . . .
H143 H 0.060133 0.513005 0.619183 0.095 Uiso 1 1 calc R U . . .
C144 C 0.6373(3) 0.7417(3) 0.6008(3) 0.079(3) Uani 1 1 d . . . . .
H144 H 0.658063 0.736044 0.583870 0.094 Uiso 1 1 calc R U . . .
C145 C 0.1943(3) 0.5616(2) 0.7957(3) 0.070(3) Uani 1 1 d . . . . .
H145 H 0.203707 0.580670 0.808938 0.084 Uiso 1 1 calc R U . . .
C146 C 0.3065(3) 0.3251(2) 0.8519(4) 0.077(3) Uani 1 1 d . . . . .
H146 H 0.290449 0.310077 0.863678 0.092 Uiso 1 1 calc R U . . .
C147 C 0.3391(3) 0.3452(2) 0.7865(3) 0.073(3) Uani 1 1 d . . . . .
H147 H 0.345203 0.343903 0.752938 0.088 Uiso 1 1 calc R U . . .
C148 C 0.1294(3) 0.3539(3) 0.5297(4) 0.085(4) Uani 1 1 d . . . . .
C149 C 0.1140(3) 0.3610(2) 0.6940(4) 0.078(3) Uani 1 1 d . . . . .
H149 H 0.132622 0.366211 0.673007 0.094 Uiso 1 1 calc R U . . .
C150 C 0.0601(3) 0.5587(3) 0.5151(4) 0.079(3) Uani 1 1 d . . . . .
H150 H 0.063266 0.577009 0.534477 0.094 Uiso 1 1 calc R U . . .
C151 C 0.0117(3) 0.5612(4) 0.6750(5) 0.106(6) Uani 1 1 d . . . . .
H151 H -0.013818 0.566690 0.676480 0.128 Uiso 1 1 calc R U . . .
C152 C 0.0907(3) 0.4329(3) 0.4591(4) 0.087(4) Uani 1 1 d . . . . .
H152 H 0.085778 0.432252 0.493253 0.104 Uiso 1 1 calc R U . . .
C153 C 0.2102(3) 0.4086(3) 0.4414(4) 0.083(3) Uani 1 1 d . . . . .
H153 H 0.201467 0.421127 0.413342 0.100 Uiso 1 1 calc R U . . .
C154 C 0.0515(2) 0.5062(3) 0.4609(4) 0.105(5) Uani 1 1 d . . . . .
H154 H 0.047892 0.487904 0.441490 0.125 Uiso 1 1 calc R U . . .
C155 C 0.6092(3) 0.7591(3) 0.5764(3) 0.082(4) Uani 1 1 d . . . . .
H155 H 0.610727 0.765949 0.542958 0.099 Uiso 1 1 calc R U . . .
C156 C 0.0195(3) 0.5404(4) 0.6416(5) 0.102(5) Uani 1 1 d . . . . .
H156 H -0.000099 0.532956 0.617545 0.122 Uiso 1 1 calc R U . . .
C157 C 0.1046(3) 0.4342(2) 0.3606(4) 0.073(3) Uani 1 1 d . . . . .
H157 H 0.109738 0.434739 0.326557 0.087 Uiso 1 1 calc R U . . .
C158 C 0.0764(3) 0.5648(3) 0.7065(4) 0.092(4) Uani 1 1 d . . . . .
H158 H 0.096250 0.573433 0.728859 0.111 Uiso 1 1 calc R U . . .
C159 C 0.2357(3) 0.3744(3) 0.5254(4) 0.080(3) Uani 1 1 d . . . . .
H159 H 0.244659 0.363381 0.555061 0.096 Uiso 1 1 calc R U . . .
C160 C 0.1872(3) 0.4015(3) 0.4762(4) 0.082(3) Uani 1 1 d . . . . .
H160 H 0.162106 0.408871 0.471983 0.098 Uiso 1 1 calc R U . . .
Cl2 Cl 0.4133(2) 0.30237(17) 0.6874(2) 0.107(2) Uani 0.5 1 d . . P . .
Cl4 Cl 0.5212(3) 0.2637(2) 0.7988(3) 0.138(3) Uani 0.5 1 d . . P . .
C161 C 0.2460(3) 0.3976(2) 0.4468(4) 0.067(3) Uani 1 1 d . . . . .
H161 H 0.261752 0.401423 0.421260 0.080 Uiso 1 1 calc R U . . .
C162 C 0.0559(3) 0.4837(3) 0.8081(5) 0.094(4) Uani 1 1 d . . . . .
H162 H 0.040650 0.498525 0.821958 0.113 Uiso 1 1 calc R U . . .
C163 C 0.0781(3) 0.4093(3) 0.4258(5) 0.102(4) Uani 1 1 d . . . . .
H163 H 0.064476 0.392581 0.437617 0.122 Uiso 1 1 calc R U . . .
C164 C 0.1349(4) 0.3334(3) 0.4924(4) 0.095(4) Uani 1 1 d . . . . .
H164 H 0.159353 0.330202 0.482985 0.114 Uiso 1 1 calc R U . . .
C165 C 0.0541(3) 0.4800(3) 0.7570(5) 0.081(3) Uani 1 1 d . . . . .
H165 H 0.036624 0.491836 0.735498 0.098 Uiso 1 1 calc R U . . .
C166 C 0.2595(3) 0.3810(3) 0.4894(5) 0.089(3) Uani 1 1 d . . . . .
H166 H 0.284829 0.374145 0.493889 0.107 Uiso 1 1 calc R U . . .
C167 C 0.0958(3) 0.3333(3) 0.6879(4) 0.089(4) Uani 1 1 d . . . . .
H167 H 0.101050 0.320199 0.661183 0.107 Uiso 1 1 calc R U . . .
C168 C 0.0940(3) 0.3583(3) 0.5446(4) 0.090(4) Uani 1 1 d . . . . .
H168 H 0.090390 0.372652 0.570377 0.108 Uiso 1 1 calc R U . . .
C169 C 0.3151(3) 0.3240(2) 0.8039(4) 0.093(4) Uani 1 1 d . . . . .
H169 H 0.304466 0.308364 0.781804 0.112 Uiso 1 1 calc R U . . .
C170 C 0.0632(4) 0.3411(3) 0.5209(5) 0.115(6) Uani 1 1 d . . . . .
H170 H 0.038867 0.343441 0.531067 0.137 Uiso 1 1 calc R U . . .
C171 C 0.0850(3) 0.4099(3) 0.3768(5) 0.088(3) Uani 1 1 d . . . . .
H171 H 0.076395 0.393798 0.354267 0.105 Uiso 1 1 calc R U . . .
C172 C 0.2026(4) 0.3087(3) 0.6588(4) 0.102(4) Uani 1 1 d . . . . .
H172 H 0.200281 0.287015 0.660866 0.122 Uiso 1 1 calc R U . . .
C173 C 0.2273(4) 0.3550(3) 0.6947(4) 0.093(4) Uani 1 1 d . . . . .
H173 H 0.241709 0.365576 0.721459 0.112 Uiso 1 1 calc R U . . .
C174 C 0.1853(3) 0.3238(3) 0.6170(4) 0.086(4) Uani 1 1 d . . . . .
H174 H 0.170605 0.312933 0.590817 0.103 Uiso 1 1 calc R U . . .
C175 C 0.0693(4) 0.3211(3) 0.4832(4) 0.122(6) Uani 1 1 d . . . . .
H175 H 0.048799 0.309579 0.466866 0.147 Uiso 1 1 calc R U . . .
C176 C 0.0395(3) 0.5751(4) 0.7081(4) 0.126(6) Uani 1 1 d . . . . .
H176 H 0.033789 0.590896 0.730542 0.151 Uiso 1 1 calc R U . . .
C180 C 0.0804(4) 0.4655(3) 0.8394(4) 0.133(7) Uani 1 1 d . . . . .
H180 H 0.080856 0.466760 0.874967 0.159 Uiso 1 1 calc R U . . .
C177 C 0.2231(4) 0.3243(3) 0.6974(4) 0.101(4) Uani 1 1 d . . . . .
H177 H 0.234474 0.313431 0.726113 0.121 Uiso 1 1 calc R U . . .
C178 C 0.0220(3) 0.5262(4) 0.4631(5) 0.125(6) Uani 1 1 d . . . . .
H178 H -0.001738 0.521345 0.445044 0.150 Uiso 1 1 calc R U . . .
C179 C 0.1043(5) 0.3173(3) 0.4686(4) 0.122(6) Uani 1 1 d . . . . .
H179 H 0.107749 0.303610 0.441912 0.146 Uiso 1 1 calc R U . . .
Cl5 Cl 0.0368(3) 0.6437(3) 0.7803(4) 0.167(4) Uani 0.5 1 d . . P . .

loop_
_atom_site_aniso_label
_atom_site_aniso_U_11
_atom_site_aniso_U_22
_atom_site_aniso_U_33
_atom_site_aniso_U_23
_atom_site_aniso_U_13
_atom_site_aniso_U_12
Dy1 0.0252(2) 0.0230(2) 0.0305(2) 0.000 0.00804(16) 0.000
Dy2 0.02237(14) 0.02396(15) 0.01780(13) 0.00011(11) 0.00317(10) -0.00095(11)
Dy3 0.03367(18) 0.0837(3) 0.03200(18) 0.02628(18) -0.01076(14) -0.02973(19)
P4 0.0221(7) 0.0273(8) 0.0184(7) 0.0011(6) 0.0024(6) -0.0024(6)
P5 0.0249(8) 0.0311(9) 0.0215(7) 0.0049(6) 0.0059(6) 0.0045(7)
P6 0.0249(7) 0.0270(8) 0.0195(7) -0.0014(6) 0.0024(6) 0.0020(7)
Cl7 0.0214(7) 0.0467(10) 0.0301(8) 0.0033(7) 0.0012(6) -0.0050(7)
Cl8 0.0439(13) 0.0205(11) 0.0494(14) 0.000 0.0134(11) 0.000
Cl9 0.0301(8) 0.0676(13) 0.0407(9) 0.0217(9) -0.0068(7) -0.0215(8)
P10 0.0265(8) 0.0377(10) 0.0382(9) -0.0019(8) 0.0071(7) -0.0065(7)
Cl11 0.0382(13) 0.0224(12) 0.0736(18) 0.000 0.0141(12) 0.000
P12 0.0409(10) 0.0638(14) 0.0309(9) 0.0193(9) -0.0096(8) -0.0292(10)
P13 0.0379(9) 0.0269(9) 0.0257(8) -0.0032(7) 0.0063(7) -0.0024(7)
Cl14 0.0208(7) 0.0420(10) 0.0341(8) -0.0039(7) 0.0003(6) -0.0012(7)
P15 0.0279(9) 0.0790(15) 0.0275(9) 0.0185(9) -0.0063(7) -0.0136(9)
P16 0.0231(9) 0.0940(18) 0.0344(10) 0.0267(11) -0.0003(7) -0.0050(10)
P17 0.0336(9) 0.0271(9) 0.0320(9) -0.0044(7) 0.0063(7) -0.0039(7)
P18 0.0720(16) 0.0765(18) 0.0436(12) 0.0116(12) -0.0108(11) -0.0461(14)
Cl19 0.0359(10) 0.152(3) 0.0623(14) 0.0456(15) -0.0203(10) -0.0411(14)
O4 0.026(2) 0.033(2) 0.021(2) 0.0052(17) 0.0007(17) 0.0012(19)
O5 0.026(2) 0.025(2) 0.026(2) -0.0082(17) 0.0046(17) 0.0070(18)
O6 0.036(2) 0.020(2) 0.040(3) -0.0091(19) 0.011(2) -0.0009(19)
O7 0.028(2) 0.033(2) 0.024(2) 0.0070(18) 0.0027(17) 0.0016(19)
O8 0.040(3) 0.066(4) 0.046(3) 0.023(3) -0.004(2) -0.022(3)
O9 0.041(3) 0.033(3) 0.033(2) -0.010(2) 0.006(2) -0.006(2)
O11 0.031(2) 0.027(2) 0.052(3) -0.004(2) 0.016(2) -0.002(2)
O13 0.043(3) 0.103(5) 0.045(3) 0.040(3) -0.011(2) -0.038(3)
O15 0.049(3) 0.089(5) 0.042(3) 0.009(3) -0.002(2) -0.040(3)
O17 0.034(3) 0.099(5) 0.034(3) 0.029(3) -0.012(2) -0.023(3)
C3 0.029(3) 0.032(4) 0.030(3) 0.004(3) 0.009(3) 0.007(3)
C4 0.027(3) 0.024(3) 0.018(3) 0.002(2) 0.001(2) 0.001(3)
C5 0.021(3) 0.030(3) 0.028(3) 0.001(3) 0.003(2) 0.003(3)
C6 0.030(3) 0.028(3) 0.022(3) -0.005(2) 0.008(2) -0.009(3)
C7 0.034(3) 0.034(4) 0.023(3) 0.007(3) 0.003(3) 0.010(3)
C8 0.025(3) 0.033(3) 0.021(3) -0.005(3) 0.001(2) -0.007(3)
C9 0.023(3) 0.032(3) 0.022(3) -0.002(3) 0.001(2) 0.003(3)
C10 0.029(3) 0.034(4) 0.024(3) 0.004(3) 0.004(3) 0.010(3)
C11 0.041(4) 0.039(4) 0.035(4) 0.011(3) 0.013(3) 0.009(3)
C13 0.033(3) 0.036(4) 0.022(3) 0.001(3) 0.004(3) 0.001(3)
C14 0.032(3) 0.041(4) 0.035(4) -0.002(3) 0.012(3) -0.003(3)
C16 0.040(4) 0.044(4) 0.035(4) 0.002(3) -0.011(3) -0.016(3)
C17 0.026(3) 0.037(4) 0.042(4) 0.004(3) 0.006(3) -0.005(3)
C18 0.022(3) 0.039(4) 0.031(3) 0.003(3) 0.000(3) -0.006(3)
C19 0.037(4) 0.027(3) 0.030(3) 0.001(3) 0.005(3) -0.002(3)
C20 0.031(3) 0.024(3) 0.025(3) -0.004(2) 0.007(3) -0.001(3)
C22 0.043(4) 0.036(4) 0.021(3) 0.000(3) 0.007(3) 0.003(3)
C23 0.038(4) 0.035(4) 0.040(4) -0.013(3) 0.015(3) -0.006(3)
C24 0.035(3) 0.035(4) 0.027(3) 0.003(3) 0.005(3) -0.009(3)
C25 0.038(4) 0.032(4) 0.030(3) 0.003(3) 0.000(3) -0.014(3)
C26 0.029(3) 0.037(4) 0.038(4) -0.007(3) 0.005(3) 0.000(3)
C27 0.060(5) 0.039(4) 0.030(4) -0.001(3) 0.007(3) 0.006(4)
C28 0.028(3) 0.061(5) 0.038(4) -0.003(4) 0.004(3) -0.008(3)
C29 0.043(4) 0.031(4) 0.025(3) 0.001(3) 0.007(3) -0.008(3)
C30 0.025(3) 0.044(4) 0.023(3) -0.001(3) 0.002(2) 0.007(3)
C1 0.025(3) 0.039(4) 0.032(3) 0.002(3) 0.002(3) -0.001(3)
C2 0.038(4) 0.037(4) 0.026(3) -0.005(3) 0.009(3) 0.007(3)
C15 0.034(4) 0.042(4) 0.031(3) -0.007(3) 0.010(3) 0.004(3)
C37 0.034(3) 0.037(4) 0.027(3) -0.003(3) 0.006(3) -0.010(3)
C39 0.044(4) 0.039(4) 0.037(4) 0.011(3) 0.014(3) 0.011(3)
C40 0.039(4) 0.042(4) 0.031(3) 0.010(3) 0.012(3) 0.007(3)
C44 0.048(4) 0.048(5) 0.030(4) -0.001(3) 0.011(3) -0.002(4)
C48 0.024(3) 0.060(5) 0.034(4) 0.013(3) -0.008(3) -0.007(3)
C12 0.044(4) 0.037(4) 0.029(3) 0.007(3) 0.008(3) 0.002(3)
C49 0.038(4) 0.038(4) 0.038(4) 0.001(3) 0.005(3) -0.008(3)
C50 0.033(4) 0.080(6) 0.033(4) 0.018(4) 0.005(3) 0.000(4)
C55 0.035(3) 0.032(4) 0.027(3) -0.004(3) 0.002(3) -0.002(3)
C56 0.035(4) 0.050(5) 0.027(3) 0.002(3) 0.011(3) 0.002(3)
C57 0.033(3) 0.040(4) 0.031(3) 0.002(3) 0.009(3) 0.015(3)
C21 0.032(4) 0.060(5) 0.046(4) -0.023(4) 0.000(3) 0.006(4)
C58 0.034(3) 0.041(4) 0.022(3) 0.002(3) -0.002(3) -0.013(3)
C59 0.045(4) 0.040(4) 0.040(4) -0.008(3) 0.004(3) -0.004(3)
C60 0.036(4) 0.045(4) 0.028(3) 0.006(3) -0.002(3) 0.006(3)
C61 0.058(5) 0.049(5) 0.045(4) -0.015(4) 0.023(4) -0.007(4)
C62 0.041(4) 0.030(4) 0.067(5) 0.001(4) 0.012(4) 0.001(3)
C63 0.037(4) 0.047(4) 0.029(3) -0.008(3) -0.002(3) 0.010(3)
C64 0.056(5) 0.043(4) 0.042(4) 0.006(3) 0.004(4) -0.017(4)
C31 0.034(4) 0.040(4) 0.052(4) 0.005(3) 0.010(3) -0.007(3)
C32 0.031(4) 0.074(6) 0.029(4) -0.001(4) -0.007(3) 0.009(4)
C33 0.050(5) 0.047(5) 0.040(4) -0.007(3) -0.003(3) 0.000(4)
C34 0.033(4) 0.032(4) 0.055(5) 0.002(3) 0.001(3) -0.005(3)
C35 0.032(4) 0.050(5) 0.039(4) 0.011(3) 0.007(3) 0.004(3)
C36 0.044(4) 0.029(4) 0.035(4) 0.001(3) 0.003(3) -0.002(3)
C38 0.062(5) 0.059(5) 0.028(4) -0.002(3) 0.013(3) -0.013(4)
C41 0.054(4) 0.037(4) 0.028(3) -0.002(3) 0.005(3) 0.002(3)
C42 0.044(4) 0.052(5) 0.035(4) 0.001(3) 0.014(3) 0.004(4)
C43 0.026(3) 0.070(6) 0.050(5) 0.016(4) -0.012(3) -0.008(4)
C45 0.045(4) 0.053(5) 0.030(3) 0.008(3) 0.014(3) 0.024(4)
C46 0.053(4) 0.037(4) 0.038(4) 0.007(3) -0.006(3) -0.006(4)
C47 0.034(4) 0.053(5) 0.044(4) 0.008(4) 0.002(3) -0.005(3)
C51 0.039(4) 0.059(5) 0.044(4) 0.015(4) -0.007(3) 0.001(4)
C52 0.038(4) 0.058(6) 0.076(6) -0.027(5) 0.008(4) 0.006(4)
C53 0.032(4) 0.063(5) 0.025(3) 0.013(3) -0.001(3) -0.006(3)
C54 0.035(4) 0.056(5) 0.033(4) 0.005(3) 0.001(3) 0.002(3)
Cl1 0.0338(16) 0.0212(15) 0.0379(17) -0.0048(13) -0.0161(13) -0.0027(13)
Cl3 0.102(4) 0.069(3) 0.076(3) -0.019(3) 0.014(3) -0.009(3)
C65 0.032(4) 0.076(6) 0.028(3) 0.007(4) 0.006(3) -0.010(4)
C66 0.031(4) 0.071(6) 0.037(4) 0.003(4) -0.002(3) 0.004(4)
C67 0.026(3) 0.070(6) 0.035(4) 0.015(4) -0.006(3) 0.000(4)
C68 0.041(4) 0.069(6) 0.040(4) -0.018(4) 0.001(3) -0.002(4)
C69 0.035(4) 0.049(5) 0.048(4) -0.019(4) 0.008(3) -0.005(3)
C70 0.042(4) 0.046(4) 0.034(4) 0.007(3) 0.002(3) -0.008(3)
C71 0.050(5) 0.049(5) 0.051(5) -0.019(4) 0.000(4) 0.011(4)
C72 0.049(4) 0.044(4) 0.031(4) 0.000(3) 0.003(3) 0.014(4)
C73 0.030(4) 0.048(5) 0.049(4) -0.010(4) -0.001(3) 0.008(3)
C74 0.055(5) 0.035(4) 0.046(4) -0.010(3) 0.022(4) -0.011(4)
C75 0.023(3) 0.071(6) 0.041(4) 0.015(4) 0.000(3) -0.006(4)
C76 0.034(4) 0.043(4) 0.043(4) 0.016(3) -0.001(3) -0.006(3)
C77 0.056(5) 0.069(6) 0.047(5) 0.020(4) 0.007(4) -0.018(5)
C78 0.040(4) 0.060(5) 0.030(4) 0.000(3) -0.001(3) 0.008(4)
C79 0.038(4) 0.074(6) 0.055(5) 0.024(4) 0.002(4) -0.016(4)
C80 0.038(4) 0.090(7) 0.026(4) 0.004(4) -0.003(3) 0.012(4)
C81 0.045(4) 0.048(5) 0.046(4) -0.016(4) 0.007(3) -0.006(4)
C82 0.053(5) 0.062(6) 0.067(6) -0.017(4) 0.020(4) -0.024(4)
C83 0.043(4) 0.065(6) 0.043(4) -0.006(4) 0.009(3) 0.020(4)
C84 0.055(5) 0.045(5) 0.050(5) -0.023(4) 0.002(4) 0.001(4)
C85 0.029(4) 0.063(6) 0.055(5) -0.006(4) 0.003(3) 0.005(4)
C86 0.041(4) 0.053(5) 0.030(4) 0.000(3) 0.004(3) -0.017(4)
C87 0.067(5) 0.041(4) 0.038(4) 0.001(3) -0.017(4) 0.004(4)
C88 0.043(4) 0.048(5) 0.056(5) -0.014(4) 0.011(4) -0.004(4)
C89 0.045(5) 0.080(7) 0.054(5) 0.037(5) 0.008(4) 0.000(4)
C90 0.026(3) 0.092(7) 0.027(3) 0.011(4) 0.000(3) -0.014(4)
C91 0.048(4) 0.066(6) 0.031(4) 0.018(4) 0.004(3) 0.019(4)
C92 0.063(5) 0.030(4) 0.041(4) 0.004(3) 0.006(4) 0.005(4)
C93 0.039(4) 0.048(5) 0.059(5) 0.017(4) -0.019(4) -0.020(4)
C94 0.047(4) 0.047(5) 0.039(4) 0.015(3) 0.000(3) 0.000(4)
C95 0.061(5) 0.064(6) 0.034(4) 0.015(4) -0.005(4) -0.009(5)
C96 0.050(5) 0.092(7) 0.035(4) 0.003(5) -0.001(4) 0.008(5)
C97 0.033(4) 0.052(5) 0.046(4) -0.010(4) 0.005(3) -0.008(3)
C98 0.040(4) 0.071(6) 0.042(4) 0.021(4) 0.000(3) -0.014(4)
C99 0.045(4) 0.084(7) 0.033(4) 0.020(4) -0.003(3) -0.005(4)
C100 0.075(6) 0.043(5) 0.037(4) 0.008(3) 0.027(4) 0.021(4)
C101 0.045(4) 0.044(5) 0.048(4) 0.006(4) 0.003(3) -0.004(4)
C102 0.043(4) 0.075(6) 0.041(4) 0.008(4) -0.011(3) -0.025(4)
C103 0.045(4) 0.083(6) 0.032(4) 0.005(4) 0.008(3) -0.034(4)
C104 0.030(4) 0.119(8) 0.045(5) 0.046(5) 0.011(4) 0.002(5)
C105 0.059(5) 0.057(5) 0.055(5) 0.011(4) -0.001(4) 0.006(4)
C106 0.042(4) 0.079(7) 0.052(5) 0.002(5) -0.012(4) -0.018(4)
C107 0.054(5) 0.057(5) 0.048(5) -0.009(4) -0.017(4) 0.002(4)
C108 0.071(6) 0.057(5) 0.026(4) -0.011(3) 0.007(4) -0.001(4)
C109 0.041(4) 0.071(6) 0.065(5) 0.019(5) 0.002(4) -0.004(4)
C110 0.056(5) 0.060(5) 0.036(4) 0.006(4) 0.018(4) 0.021(4)
C111 0.031(4) 0.087(7) 0.051(5) 0.038(5) 0.000(3) 0.000(4)
C112 0.049(4) 0.051(5) 0.046(4) 0.020(4) 0.030(4) 0.018(4)
C113 0.049(5) 0.080(7) 0.047(5) -0.004(4) 0.007(4) 0.004(5)
C114 0.066(5) 0.047(5) 0.038(4) 0.001(4) 0.011(4) 0.022(4)
C115 0.065(6) 0.053(5) 0.048(5) -0.020(4) 0.028(4) -0.027(5)
C116 0.028(4) 0.084(7) 0.057(5) 0.023(5) 0.008(3) 0.006(4)
C117 0.048(5) 0.068(6) 0.064(6) 0.019(5) 0.004(4) -0.019(4)
C118 0.034(4) 0.089(7) 0.049(5) 0.008(5) 0.005(4) 0.003(4)
C119 0.033(4) 0.066(6) 0.073(6) 0.031(5) 0.025(4) 0.008(4)
C120 0.063(5) 0.059(6) 0.049(5) -0.004(4) 0.019(4) -0.012(4)
C121 0.066(5) 0.047(5) 0.039(4) -0.007(3) 0.008(4) -0.014(4)
C122 0.043(5) 0.073(6) 0.067(6) -0.038(5) 0.024(4) -0.022(5)
C123 0.068(5) 0.039(4) 0.047(5) -0.003(4) -0.003(4) -0.015(4)
C124 0.061(6) 0.084(7) 0.048(5) 0.009(5) -0.002(4) 0.022(5)
C125 0.065(6) 0.065(6) 0.048(5) 0.005(4) -0.005(4) -0.039(5)
C126 0.043(5) 0.064(6) 0.095(7) -0.034(5) -0.015(5) 0.016(4)
C127 0.083(7) 0.078(7) 0.045(5) 0.021(5) -0.006(4) -0.042(6)
C128 0.056(5) 0.069(6) 0.059(5) 0.009(5) 0.006(4) -0.011(5)
C129 0.033(4) 0.105(8) 0.079(6) 0.040(6) 0.014(4) 0.009(5)
C130 0.054(5) 0.071(7) 0.083(7) 0.013(5) -0.030(5) -0.005(5)
C131 0.039(4) 0.059(6) 0.085(6) -0.030(5) 0.011(4) -0.011(4)
C132 0.113(9) 0.074(7) 0.060(6) -0.023(5) -0.036(6) 0.046(7)
C133 0.041(5) 0.065(6) 0.103(8) -0.045(6) -0.016(5) 0.010(4)
C134 0.076(6) 0.028(4) 0.095(7) 0.011(4) 0.018(5) -0.001(4)
C135 0.052(5) 0.077(7) 0.081(7) 0.018(6) 0.009(5) -0.023(5)
C136 0.060(5) 0.083(7) 0.047(5) 0.021(5) 0.006(4) -0.008(5)
C137 0.034(4) 0.132(10) 0.045(5) 0.001(6) 0.004(4) 0.011(5)
C138 0.059(6) 0.097(8) 0.066(6) 0.036(6) -0.016(5) -0.033(6)
C139 0.100(8) 0.080(7) 0.060(6) 0.016(5) -0.030(6) -0.034(6)
C140 0.070(6) 0.056(6) 0.086(7) 0.033(5) 0.012(5) -0.003(5)
C141 0.079(7) 0.072(7) 0.101(8) -0.020(6) 0.038(6) -0.040(6)
C142 0.060(5) 0.057(6) 0.074(6) -0.009(5) 0.016(5) -0.022(5)
C143 0.028(4) 0.117(9) 0.086(7) 0.050(6) -0.012(4) -0.014(5)
C144 0.103(8) 0.097(8) 0.043(5) -0.006(5) 0.040(6) -0.027(7)
C145 0.071(6) 0.074(7) 0.060(6) -0.002(5) -0.013(5) 0.014(5)
C146 0.088(7) 0.071(7) 0.071(6) 0.021(5) 0.013(5) -0.043(6)
C147 0.110(8) 0.064(6) 0.049(5) -0.019(4) 0.020(5) -0.045(6)
C148 0.088(8) 0.108(9) 0.055(6) 0.028(6) -0.010(5) -0.067(7)
C149 0.068(6) 0.066(7) 0.105(8) -0.003(6) 0.028(6) -0.042(5)
C150 0.064(6) 0.082(7) 0.081(7) 0.007(6) -0.029(5) 0.015(6)
C151 0.027(5) 0.218(17) 0.076(7) 0.068(9) 0.012(5) 0.026(7)
C152 0.068(6) 0.118(9) 0.063(6) 0.040(6) -0.038(5) -0.055(6)
C153 0.093(8) 0.107(9) 0.053(6) 0.023(6) 0.019(6) 0.001(7)
C154 0.019(4) 0.198(14) 0.092(8) -0.081(8) -0.010(4) 0.011(6)
C155 0.107(9) 0.096(8) 0.040(5) 0.016(5) -0.008(6) -0.063(7)
C156 0.032(5) 0.165(14) 0.106(10) 0.069(9) 0.003(6) -0.003(7)
C157 0.073(6) 0.074(7) 0.071(6) -0.015(5) 0.009(5) -0.007(6)
C158 0.050(5) 0.184(13) 0.045(5) 0.018(7) 0.010(4) 0.034(7)
C159 0.069(7) 0.082(8) 0.083(7) 0.022(6) -0.018(6) -0.021(6)
C160 0.084(7) 0.101(9) 0.062(6) 0.027(6) 0.015(5) -0.002(6)
Cl2 0.126(5) 0.121(5) 0.074(4) -0.014(4) 0.005(4) -0.029(4)
Cl4 0.161(7) 0.136(7) 0.111(6) -0.034(5) -0.014(5) 0.043(6)
C161 0.079(7) 0.061(6) 0.061(6) -0.002(5) 0.012(5) -0.018(5)
C162 0.075(7) 0.071(7) 0.125(10) -0.048(7) -0.037(7) 0.030(6)
C163 0.094(8) 0.112(10) 0.085(8) 0.033(7) -0.047(7) -0.056(7)
C164 0.121(10) 0.107(9) 0.052(6) -0.004(6) -0.009(6) -0.078(8)
C165 0.059(6) 0.086(8) 0.095(8) 0.034(7) -0.010(6) 0.001(6)
C166 0.073(7) 0.089(9) 0.102(9) 0.025(7) 0.001(6) -0.017(6)
C167 0.089(8) 0.078(8) 0.105(8) -0.014(6) 0.034(7) -0.052(6)
C168 0.103(9) 0.107(9) 0.051(5) 0.030(6) -0.023(5) -0.071(7)
C169 0.136(10) 0.066(7) 0.078(7) -0.011(5) 0.018(7) -0.076(7)
C170 0.108(9) 0.147(12) 0.077(8) 0.044(8) -0.037(7) -0.092(9)
C171 0.062(6) 0.089(9) 0.103(9) -0.010(7) -0.031(6) -0.003(6)
C172 0.150(12) 0.083(8) 0.070(7) 0.012(6) 0.001(7) -0.055(8)
C173 0.126(10) 0.088(9) 0.057(6) 0.006(6) -0.028(6) -0.031(8)
C174 0.117(9) 0.083(8) 0.053(6) 0.005(5) -0.006(6) -0.052(7)
C175 0.153(13) 0.145(13) 0.057(7) 0.023(7) -0.037(8) -0.108(11)
C176 0.067(7) 0.251(19) 0.066(7) 0.024(9) 0.026(6) 0.064(10)
C180 0.162(13) 0.139(12) 0.076(8) -0.062(8) -0.069(8) 0.097(11)
C177 0.150(12) 0.088(9) 0.059(7) 0.026(6) -0.017(7) -0.028(8)
C178 0.026(5) 0.238(17) 0.106(9) -0.093(11) -0.010(5) 0.013(7)
C179 0.154(13) 0.139(12) 0.066(7) 0.001(7) -0.011(8) -0.107(11)
Cl5 0.196(10) 0.164(9) 0.130(7) 0.041(6) -0.019(7) 0.002(7)

loop_
_atom_type_symbol
_atom_type_description
_atom_type_scat_dispersion_real
_atom_type_scat_dispersion_imag
_atom_type_scat_source
C C 0.0033 0.0016 'International Tables Vol C Tables 4.2.6.8 and 6.1.1.4'
H H 0.0000 0.0000 'International Tables Vol C Tables 4.2.6.8 and 6.1.1.4'
O O 0.0106 0.0060 'International Tables Vol C Tables 4.2.6.8 and 6.1.1.4'
Dy Dy -0.1892 4.4098 'International Tables Vol C Tables 4.2.6.8 and 6.1.1.4'
P P 0.1023 0.0942 'International Tables Vol C Tables 4.2.6.8 and 6.1.1.4'
Cl Cl 0.1484 0.1585 'International Tables Vol C Tables 4.2.6.8 and 6.1.1.4'

loop_
_geom_angle_atom_site_label_1
_geom_angle_atom_site_label_2
_geom_angle_atom_site_label_3
_geom_angle
_geom_angle_site_symmetry_1
_geom_angle_site_symmetry_3
O9 Dy1 O9 178.6(2) 2_656 .
O9 Dy1 O11 91.21(17) 2_656 .
O9 Dy1 O11 88.76(17) . .
O9 Dy1 O11 88.76(17) 2_656 2_656
O9 Dy1 O11 91.21(17) . 2_656
O11 Dy1 O11 177.2(2) . 2_656
O9 Dy1 Cl8 89.28(12) 2_656 .
O9 Dy1 Cl8 89.28(12) . .
O11 Dy1 Cl8 88.62(11) . .
O11 Dy1 Cl8 88.62(11) 2_656 .
O9 Dy1 Cl11 90.72(12) 2_656 .
O9 Dy1 Cl11 90.72(12) . .
O11 Dy1 Cl11 91.38(11) . .
O11 Dy1 Cl11 91.38(11) 2_656 .
Cl8 Dy1 Cl11 180.0 . .
O4 Dy2 O6 90.89(16) . .
O4 Dy2 O7 175.84(15) . .
O6 Dy2 O7 93.02(16) . .
O4 Dy2 O5 89.45(15) . .
O6 Dy2 O5 177.31(15) . .
O7 Dy2 O5 86.58(15) . .
O4 Dy2 Cl7 89.91(11) . .
O6 Dy2 Cl7 88.74(12) . .
O7 Dy2 Cl7 88.77(11) . .
O5 Dy2 Cl7 88.59(11) . .
O4 Dy2 Cl14 91.24(11) . .
O6 Dy2 Cl14 91.14(12) . .
O7 Dy2 Cl14 90.09(11) . .
O5 Dy2 Cl14 91.53(11) . .
Cl7 Dy2 Cl14 178.84(5) . .
O13 Dy3 O17 176.34(18) . .
O13 Dy3 O8 88.1(2) . .
O17 Dy3 O8 91.6(2) . .
O13 Dy3 O15 88.7(2) . .
O17 Dy3 O15 91.7(2) . .
O8 Dy3 O15 176.47(19) . .
O13 Dy3 Cl9 89.98(13) . .
O17 Dy3 Cl9 93.65(13) . .
O8 Dy3 Cl9 89.18(13) . .
O15 Dy3 Cl9 89.38(14) . .
O13 Dy3 Cl19 89.09(14) . .
O17 Dy3 Cl19 87.28(13) . .
O8 Dy3 Cl19 90.31(15) . .
O15 Dy3 Cl19 91.08(15) . .
Cl9 Dy3 Cl19 178.95(7) . .
O4 P4 C5 110.3(3) . .
O4 P4 C8 109.6(3) . .
C5 P4 C8 109.9(3) . .
O4 P4 C6 111.9(3) . .
C5 P4 C6 106.5(3) . .
C8 P4 C6 108.6(3) . .
O7 P5 C7 110.1(3) . .
O7 P5 C3 110.5(3) . .
C7 P5 C3 107.7(3) . .
O7 P5 C30 110.3(3) . .
C7 P5 C30 107.9(3) . .
C3 P5 C30 110.3(3) . .
O5 P6 C9 111.6(3) . .
O5 P6 C10 110.2(3) . .
C9 P6 C10 108.1(3) . .
O5 P6 C4 109.7(3) . .
C9 P6 C4 107.7(3) . .
C10 P6 C4 109.5(3) . .
O11 P10 C49 111.0(3) . .
O11 P10 C14 110.0(3) . .
C49 P10 C14 109.2(3) . .
O11 P10 C86 111.4(3) . .
C49 P10 C86 108.2(3) . .
C14 P10 C86 106.9(3) . .
O13 P12 C93 111.3(4) . .
O13 P12 C16 109.3(3) . .
C93 P12 C16 110.1(3) . .
O13 P12 C103 110.8(3) . .
C93 P12 C103 108.0(4) . .
C16 P12 C103 107.2(4) . .
O6 P13 C22 109.5(3) . .
O6 P13 C25 112.8(3) . .
C22 P13 C25 110.5(3) . .
O6 P13 C36 110.5(3) . .
C22 P13 C36 109.3(3) . .
C25 P13 C36 104.0(3) . .
O17 P15 C90 112.4(3) . .
O17 P15 C53 109.8(3) . .
C90 P15 C53 108.8(4) . .
O17 P15 C43 110.6(4) . .
C90 P15 C43 106.9(4) . .
C53 P15 C43 108.2(4) . .
O8 P16 C67 111.2(3) . .
O8 P16 C104 110.1(4) . .
C67 P16 C104 107.4(4) . .
O8 P16 C50 110.5(4) . .
C67 P16 C50 108.1(4) . .
C104 P16 C50 109.5(4) . .
O9 P17 C19 111.3(3) . .
O9 P17 C23 110.8(3) . .
C19 P17 C23 109.0(3) . .
O9 P17 C17 109.6(3) . .
C19 P17 C17 108.8(3) . .
C23 P17 C17 107.2(3) . .
O15 P18 C125 111.3(4) . .
O15 P18 C127 110.0(4) . .
C125 P18 C127 109.7(5) . .
O15 P18 C148 109.9(5) . .
C125 P18 C148 106.8(4) . .
C127 P18 C148 109.0(5) . .
P4 O4 Dy2 173.1(3) . .
P6 O5 Dy2 166.3(3) . .
P13 O6 Dy2 176.2(3) . .
P5 O7 Dy2 171.2(3) . .
P16 O8 Dy3 166.4(3) . .
P17 O9 Dy1 161.8(3) . .
P10 O11 Dy1 167.3(3) . .
P12 O13 Dy3 169.8(4) . .
P18 O15 Dy3 168.9(3) . .
P15 O17 Dy3 163.4(3) . .
C11 C3 C35 120.5(6) . .
C11 C3 P5 122.5(5) . .
C35 C3 P5 116.9(5) . .
C20 C4 C13 120.8(6) . .
C20 C4 P6 121.4(5) . .
C13 C4 P6 117.9(5) . .
C37 C5 C24 119.1(6) . .
C37 C5 P4 117.9(5) . .
C24 C5 P4 122.9(5) . .
C21 C6 C41 120.6(6) . .
C21 C6 P4 117.2(5) . .
C41 C6 P4 122.2(5) . .
C12 C7 C40 119.6(6) . .
C12 C7 P5 123.9(5) . .
C40 C7 P5 116.4(5) . .
C18 C8 C76 119.3(6) . .
C18 C8 P4 118.0(5) . .
C76 C8 P4 122.7(5) . .
C57 C9 C55 118.7(6) . .
C57 C9 P6 119.6(5) . .
C55 C9 P6 121.7(5) . .
C63 C10 C60 120.9(6) . .
C63 C10 P6 116.7(5) . .
C60 C10 P6 122.4(5) . .
C3 C11 C112 120.3(7) . .
C1 C13 C4 119.2(6) . .
C73 C14 C97 119.1(7) . .
C73 C14 P10 118.4(5) . .
C97 C14 P10 122.5(6) . .
C102 C16 C46 119.4(7) . .
C102 C16 P12 117.9(6) . .
C46 C16 P12 122.7(6) . .
C101 C17 C62 120.9(7) . .
C101 C17 P17 121.3(6) . .
C62 C17 P17 117.7(5) . .
C8 C18 C28 120.6(6) . .
C69 C19 C133 118.5(7) . .
C69 C19 P17 123.0(5) . .
C133 C19 P17 118.5(5) . .
C4 C20 C29 119.5(6) . .
C2 C22 C27 119.6(6) . .
C2 C22 P13 118.4(5) . .
C27 C22 P13 121.9(6) . .
C88 C23 C74 119.9(7) . .
C88 C23 P17 121.9(6) . .
C74 C23 P17 118.1(6) . .
C31 C24 C5 120.4(6) . .
C33 C25 C44 120.0(6) . .
C33 C25 P13 117.9(5) . .
C44 C25 P13 121.4(6) . .
C81 C26 C30 119.8(7) . .
C100 C27 C22 119.7(8) . .
C32 C28 C18 119.8(7) . .
C58 C29 C20 119.2(6) . .
C26 C30 C54 119.9(6) . .
C26 C30 P5 119.6(5) . .
C54 C30 P5 120.4(6) . .
C58 C1 C13 120.3(6) . .
C22 C2 C42 119.6(7) . .
C56 C15 C55 120.1(6) . .
C59 C37 C5 120.0(6) . .
C56 C39 C57 120.0(7) . .
C45 C40 C7 120.5(7) . .
C25 C44 C38 118.7(7) . .
C75 C48 C67 118.9(7) . .
C7 C12 C92 119.6(6) . .
C64 C49 C82 119.0(7) . .
C64 C49 P10 119.0(5) . .
C82 C49 P10 122.0(6) . .
C98 C50 C124 119.4(7) . .
C98 C50 P16 118.7(7) . .
C124 C50 P16 121.9(6) . .
C15 C55 C9 120.3(6) . .
C39 C56 C15 120.3(6) . .
C9 C57 C39 120.7(6) . .
C6 C21 C52 119.7(7) . .
C1 C58 C29 121.0(6) . .
C37 C59 C34 120.7(7) . .
C94 C60 C10 119.3(7) . .
C52 C61 C108 120.9(7) . .
C17 C62 C134 118.6(8) . .
C10 C63 C78 118.4(7) . .
C49 C64 C121 120.4(7) . .
C34 C31 C24 120.2(6) . .
C51 C32 C28 120.1(7) . .
C25 C33 C105 120.7(7) . .
C31 C34 C59 119.6(7) . .
C3 C35 C116 118.5(6) . .
C70 C36 C147 119.5(7) . .
C70 C36 P13 118.6(5) . .
C147 C36 P13 121.9(6) . .
C95 C38 C44 119.9(7) . .
C6 C41 C108 119.1(7) . .
C110 C42 C2 120.5(8) . .
C152 C43 C113 120.0(9) . .
C152 C43 P15 118.3(7) . .
C113 C43 P15 121.7(7) . .
C114 C45 C40 120.1(6) . .
C16 C46 C87 119.9(7) . .
C66 C47 C53 119.4(7) . .
C32 C51 C76 121.2(7) . .
C61 C52 C21 119.6(8) . .
C111 C53 C47 119.4(7) . .
C111 C53 P15 123.4(6) . .
C47 C53 P15 117.2(6) . .
C80 C54 C30 118.4(8) . .
C89 C65 C66 119.6(7) . .
C65 C66 C47 120.9(7) . .
C118 C67 C48 119.9(7) . .
C118 C67 P16 123.1(6) . .
C48 C67 P16 116.9(6) . .
C80 C68 C81 119.6(7) . .
C19 C69 C84 119.9(7) . .
C36 C70 C77 119.3(7) . .
C73 C71 C83 119.9(8) . .
C126 C72 C84 120.0(7) . .
C71 C73 C14 120.4(7) . .
C115 C74 C23 119.0(8) . .
C79 C75 C48 120.8(7) . .
C51 C76 C8 119.0(7) . .
C146 C77 C70 120.8(8) . .
C91 C78 C63 120.3(7) . .
C109 C79 C75 120.0(8) . .
C68 C80 C54 121.1(7) . .
C68 C81 C26 121.1(8) . .
C49 C82 C142 120.3(8) . .
C85 C83 C71 120.5(8) . .
C72 C84 C69 120.5(7) . .
C83 C85 C97 119.8(7) . .
C120 C86 C117 118.9(7) . .
C120 C86 P10 121.9(6) . .
C117 C86 P10 119.2(6) . .
C107 C87 C46 120.4(7) . .
C23 C88 C131 119.3(8) . .
C65 C89 C111 120.5(8) . .
C130 C90 C154 118.0(9) . .
C130 C90 P15 120.2(6) . .
C154 C90 P15 121.8(8) . .
C78 C91 C94 121.3(7) . .
C12 C92 C114 119.7(7) . .
C132 C93 C129 122.0(9) . .
C132 C93 P12 122.7(7) . .
C129 C93 P12 115.3(7) . .
C91 C94 C60 119.7(7) . .
C38 C95 C105 122.0(7) . .
C99 C96 C145 119.7(8) . .
C85 C97 C14 120.2(7) . .
C50 C98 C99 119.8(9) . .
C96 C99 C98 121.3(8) . .
C27 C100 C110 120.8(7) . .
C136 C101 C17 119.7(8) . .
C16 C102 C106 120.0(8) . .
C149 C103 C128 118.7(8) . .
C149 C103 P12 119.7(6) . .
C128 C103 P12 121.3(7) . .
C158 C104 C143 119.5(9) . .
C158 C104 P16 123.2(7) . .
C143 C104 P16 117.3(9) . .
C95 C105 C33 118.6(8) . .
C107 C106 C102 120.1(8) . .
C87 C107 C106 120.1(8) . .
C61 C108 C41 120.0(7) . .
C79 C109 C118 119.7(9) . .
C42 C110 C100 119.8(7) . .
C53 C111 C89 120.0(7) . .
C119 C112 C11 119.7(7) . .
C157 C113 C43 119.4(9) . .
C45 C114 C92 120.4(7) . .
C122 C115 C74 120.7(8) . .
C119 C116 C35 120.3(7) . .
C138 C117 C86 120.6(9) . .
C67 C118 C109 120.6(8) . .
C112 C119 C116 120.8(7) . .
C86 C120 C144 119.5(9) . .
C123 C121 C64 119.8(7) . .
C115 C122 C131 120.7(8) . .
C142 C123 C121 120.7(7) . .
C145 C124 C50 119.6(9) . .
C159 C125 C160 120.1(9) . .
C159 C125 P18 121.9(7) . .
C160 C125 P18 117.9(8) . .
C72 C126 C133 119.9(8) . .
C174 C127 C139 120.7(9) . .
C174 C127 P18 121.3(7) . .
C139 C127 P18 117.9(8) . .
C103 C128 C135 119.7(9) . .
C165 C129 C93 118.6(10) . .
C90 C130 C150 120.8(9) . .
C122 C131 C88 120.5(9) . .
C93 C132 C180 119.4(9) . .
C126 C133 C19 121.1(8) . .
C140 C134 C62 119.7(9) . .
C141 C135 C128 118.8(9) . .
C101 C136 C140 119.7(8) . .
C178 C137 C150 118.2(10) . .
C155 C138 C117 120.3(10) . .
C173 C139 C127 118.7(10) . .
C134 C140 C136 121.3(8) . .
C167 C141 C135 120.1(10) . .
C123 C142 C82 119.8(8) . .
C156 C143 C104 118.7(13) . .
C155 C144 C120 120.6(10) . .
C96 C145 C124 120.1(10) . .
C169 C146 C77 119.5(8) . .
C169 C147 C36 119.9(8) . .
C164 C148 C168 121.0(10) . .
C164 C148 P18 122.7(9) . .
C168 C148 P18 116.3(9) . .
C103 C149 C167 120.5(9) . .
C137 C150 C130 120.6(11) . .
C156 C151 C176 122.2(10) . .
C43 C152 C163 119.7(10) . .
C160 C153 C161 119.6(10) . .
C90 C154 C178 120.0(10) . .
C138 C155 C144 120.1(9) . .
C151 C156 C143 121.4(12) . .
C171 C157 C113 121.6(10) . .
C104 C158 C176 121.3(12) . .
C125 C159 C166 119.1(10) . .
C153 C160 C125 121.5(11) . .
C153 C161 C166 120.2(10) . .
C165 C162 C180 119.0(10) . .
C171 C163 C152 120.9(11) . .
C148 C164 C179 119.0(13) . .
C129 C165 C162 121.5(10) . .
C161 C166 C159 119.5(11) . .
C141 C167 C149 122.0(11) . .
C148 C168 C170 119.3(13) . .
C146 C169 C147 121.0(9) . .
C175 C170 C168 118.8(14) . .
C163 C171 C157 118.5(11) . .
C177 C172 C174 121.2(11) . .
C177 C173 C139 120.4(10) . .
C127 C174 C172 118.6(9) . .
C179 C175 C170 121.1(11) . .
C151 C176 C158 116.6(13) . .
C132 C180 C162 119.4(11) . .
C173 C177 C172 120.3(11) . .
C137 C178 C154 122.2(9) . .
C175 C179 C164 120.8(14) . .

loop_
_geom_bond_atom_site_label_1
_geom_bond_atom_site_label_2
_geom_bond_distance
_geom_bond_site_symmetry_2
Dy1 O9 2.231(4) 2_656
Dy1 O9 2.231(4) .
Dy1 O11 2.246(4) .
Dy1 O11 2.246(4) 2_656
Dy1 Cl8 2.601(2) .
Dy1 Cl11 2.620(2) .
Dy2 O4 2.231(4) .
Dy2 O6 2.245(4) .
Dy2 O7 2.251(4) .
Dy2 O5 2.254(4) .
Dy2 Cl7 2.6194(15) .
Dy2 Cl14 2.6221(15) .
Dy3 O13 2.216(5) .
Dy3 O17 2.228(5) .
Dy3 O8 2.233(6) .
Dy3 O15 2.265(7) .
Dy3 Cl9 2.6164(16) .
Dy3 Cl19 2.6444(19) .
P4 O4 1.499(4) .
P4 C5 1.786(6) .
P4 C8 1.790(6) .
P4 C6 1.792(6) .
P5 O7 1.501(4) .
P5 C7 1.791(7) .
P5 C3 1.795(6) .
P5 C30 1.798(6) .
P6 O5 1.502(4) .
P6 C9 1.789(6) .
P6 C10 1.802(6) .
P6 C4 1.804(6) .
P10 O11 1.503(4) .
P10 C49 1.784(7) .
P10 C14 1.790(7) .
P10 C86 1.794(7) .
P12 O13 1.510(5) .
P12 C93 1.785(9) .
P12 C16 1.787(7) .
P12 C103 1.799(8) .
P13 O6 1.499(4) .
P13 C22 1.791(7) .
P13 C25 1.797(7) .
P13 C36 1.797(7) .
P15 O17 1.510(5) .
P15 C90 1.789(9) .
P15 C53 1.790(7) .
P15 C43 1.799(9) .
P16 O8 1.513(6) .
P16 C67 1.790(8) .
P16 C104 1.791(8) .
P16 C50 1.802(8) .
P17 O9 1.508(5) .
P17 C19 1.782(7) .
P17 C23 1.788(7) .
P17 C17 1.797(7) .
P18 O15 1.469(7) .
P18 C125 1.788(9) .
P18 C127 1.795(9) .
P18 C148 1.802(10) .
C3 C11 1.382(9) .
C3 C35 1.394(9) .
C4 C20 1.384(8) .
C4 C13 1.394(8) .
C5 C37 1.391(8) .
C5 C24 1.397(8) .
C6 C21 1.382(9) .
C6 C41 1.382(9) .
C7 C12 1.378(9) .
C7 C40 1.393(9) .
C8 C18 1.375(8) .
C8 C76 1.396(9) .
C9 C57 1.379(9) .
C9 C55 1.393(9) .
C10 C63 1.396(9) .
C10 C60 1.402(10) .
C11 C112 1.383(9) .
C13 C1 1.388(9) .
C14 C73 1.384(10) .
C14 C97 1.397(9) .
C16 C102 1.386(10) .
C16 C46 1.387(10) .
C17 C101 1.386(10) .
C17 C62 1.387(10) .
C18 C28 1.380(9) .
C19 C69 1.372(9) .
C19 C133 1.385(10) .
C20 C29 1.402(9) .
C22 C2 1.394(9) .
C22 C27 1.398(10) .
C23 C88 1.390(11) .
C23 C74 1.405(10) .
C24 C31 1.383(9) .
C25 C33 1.383(10) .
C25 C44 1.398(9) .
C26 C81 1.378(10) .
C26 C30 1.381(10) .
C27 C100 1.377(11) .
C28 C32 1.376(11) .
C29 C58 1.385(9) .
C30 C54 1.404(9) .
C1 C58 1.374(9) .
C2 C42 1.397(9) .
C15 C56 1.373(10) .
C15 C55 1.385(9) .
C37 C59 1.383(9) .
C39 C56 1.366(9) .
C39 C57 1.388(9) .
C40 C45 1.369(10) .
C44 C38 1.402(10) .
C48 C75 1.391(10) .
C48 C67 1.397(10) .
C12 C92 1.390(10) .
C49 C64 1.387(10) .
C49 C82 1.389(10) .
C50 C98 1.376(11) .
C50 C124 1.402(13) .
C21 C52 1.391(10) .
C59 C34 1.386(10) .
C60 C94 1.394(9) .
C61 C52 1.369(11) .
C61 C108 1.375(11) .
C62 C134 1.389(11) .
C63 C78 1.405(10) .
C64 C121 1.387(10) .
C31 C34 1.381(10) .
C32 C51 1.351(11) .
C33 C105 1.388(11) .
C35 C116 1.398(10) .
C36 C70 1.381(9) .
C36 C147 1.386(10) .
C38 C95 1.363(12) .
C41 C108 1.393(10) .
C42 C110 1.371(11) .
C43 C152 1.357(12) .
C43 C113 1.380(11) .
C45 C114 1.361(11) .
C46 C87 1.390(10) .
C47 C66 1.386(10) .
C47 C53 1.386(10) .
C51 C76 1.389(10) .
C53 C111 1.382(11) .
C54 C80 1.401(10) .
C65 C89 1.366(11) .
C65 C66 1.369(11) .
C67 C118 1.379(12) .
C68 C80 1.363(12) .
C68 C81 1.373(11) .
C69 C84 1.393(10) .
C70 C77 1.388(10) .
C71 C73 1.374(10) .
C71 C83 1.383(11) .
C72 C126 1.354(11) .
C72 C84 1.372(11) .
C74 C115 1.392(11) .
C75 C79 1.385(12) .
C77 C146 1.375(13) .
C78 C91 1.377(11) .
C79 C109 1.374(12) .
C82 C142 1.392(12) .
C83 C85 1.369(11) .
C85 C97 1.380(11) .
C86 C120 1.378(11) .
C86 C117 1.389(11) .
C87 C107 1.368(12) .
C88 C131 1.393(11) .
C89 C111 1.385(10) .
C90 C130 1.356(13) .
C90 C154 1.373(10) .
C91 C94 1.379(11) .
C92 C114 1.392(10) .
C93 C132 1.344(12) .
C93 C129 1.368(11) .
C95 C105 1.377(12) .
C96 C99 1.364(13) .
C96 C145 1.379(13) .
C98 C99 1.394(10) .
C100 C110 1.388(12) .
C101 C136 1.364(11) .
C102 C106 1.390(11) .
C103 C149 1.352(13) .
C103 C128 1.374(11) .
C104 C158 1.367(15) .
C104 C143 1.396(13) .
C106 C107 1.376(12) .
C109 C118 1.391(11) .
C112 C119 1.371(11) .
C113 C157 1.377(13) .
C115 C122 1.360(13) .
C116 C119 1.381(11) .
C117 C138 1.373(12) .
C120 C144 1.392(12) .
C121 C123 1.374(11) .
C122 C131 1.370(13) .
C123 C142 1.370(12) .
C124 C145 1.401(12) .
C125 C159 1.364(14) .
C125 C160 1.365(13) .
C126 C133 1.381(12) .
C127 C174 1.374(14) .
C127 C139 1.398(12) .
C128 C135 1.405(13) .
C129 C165 1.349(15) .
C130 C150 1.380(13) .
C132 C180 1.378(15) .
C134 C140 1.372(13) .
C135 C141 1.381(14) .
C136 C140 1.376(14) .
C137 C178 1.326(16) .
C137 C150 1.370(12) .
C138 C155 1.356(15) .
C139 C173 1.392(14) .
C141 C167 1.300(13) .
C143 C156 1.373(14) .
C144 C155 1.364(15) .
C146 C169 1.355(13) .
C147 C169 1.380(12) .
C148 C164 1.372(16) .
C148 C168 1.388(16) .
C149 C167 1.374(13) .
C151 C156 1.325(19) .
C151 C176 1.391(19) .
C152 C163 1.401(15) .
C153 C160 1.351(13) .
C153 C161 1.360(14) .
C154 C178 1.378(15) .
C157 C171 1.370(15) .
C158 C176 1.406(13) .
C159 C166 1.390(14) .
C161 C166 1.387(14) .
C162 C165 1.367(15) .
C162 C180 1.385(15) .
C163 C171 1.362(16) .
C164 C179 1.390(14) .
C168 C170 1.418(13) .
C170 C175 1.37(2) .
C172 C177 1.374(15) .
C172 C174 1.379(15) .
C173 C177 1.349(15) .
C175 C179 1.37(2) .
